data_4024715
loop_
_publ_author_name
'Horacio Comas'
'G\'erald Bernardinelli'
'Dominique Swinnen'

_publ_contact_author
;
     Dr Gerald Bernardinelli
     Laboratoire de Cristallographie
     Universite de Geneve
     24, quai E. Ansermet
     CH - 1211 Geneve 4
     Switzerland
;
_publ_contact_author_email gerald.bernardinelli@cryst.unige.ch
_publ_contact_author_fax '+41 22 379 61 08'
_publ_contact_author_phone '+41 22 379 62 02'
_publ_section_title
;
A Straightforward, One-Pot Protocol for the Synthesis of Fused
3-Aminotriazoles
;
_journal_name_full 'Journal of Organic Chemistry'
_journal_page_first 5553
_journal_page_last 5558
_journal_paper_doi 10.1021/jo9009084
_journal_volume 74
_journal_year 2009
_chemical_formula_moiety 'C19 H26 N5 , C F3 O3 S'
_chemical_formula_sum 'C20 H26 F3 N5 O3 S'
_chemical_formula_weight 473.6
_space_group_IT_number 61
_symmetry_cell_setting orthorhombic
_symmetry_space_group_name_Hall '-P 2ac 2ab'
_symmetry_space_group_name_H-M 'P b c a'
_audit_conform_dict_name cif_core.dic
_audit_conform_dict_version 2.0.1
_audit_creation_date 2006-09-22
_audit_creation_method from_xtal_archive_file_using_CIFIO
_cell_angle_alpha 90.00000
_cell_angle_beta 90.00000
_cell_angle_gamma 90.00000
_cell_formula_units_Z 8
_cell_length_a 11.7327
_cell_length_b 13.6679(6)
_cell_length_c 28.761(2)
_cell_measurement_reflns_used 8000
_cell_measurement_temperature 200
_cell_measurement_theta_max 25.85
_cell_measurement_theta_min 3.5
_cell_volume 4612.2(4)
_computing_cell_refinement 'CELL (Stoe & Cie, 1999)'
_computing_data_collection 'EXPOSE (Stoe & Cie, 1999)'
_computing_data_reduction 'XRED (Stoe & Cie, 1999)'
_computing_molecular_graphics xtal_gx3
_computing_publication_material xtal_CIFIO
_computing_structure_refinement xtal_CRYLSQ
_computing_structure_solution SIR97
_diffrn_detector_area_resol_mean 6
_diffrn_measured_fraction_theta_full 1.0
_diffrn_measured_fraction_theta_max 1.0
_diffrn_measurement_device_type 'Stoe Ipds'
_diffrn_measurement_method \f
_diffrn_radiation_type MoK\a
_diffrn_radiation_wavelength .71073
_diffrn_reflns_av_R_equivalents .092
_diffrn_reflns_limit_h_max 14
_diffrn_reflns_limit_h_min -14
_diffrn_reflns_limit_k_max 16
_diffrn_reflns_limit_k_min -16
_diffrn_reflns_limit_l_max 35
_diffrn_reflns_limit_l_min -35
_diffrn_reflns_number 40968
_diffrn_reflns_theta_full 25.85
_diffrn_reflns_theta_max 25.85
_diffrn_standards_decay_% 0
_exptl_absorpt_coefficient_mu .196
_exptl_absorpt_correction_T_max .9949
_exptl_absorpt_correction_T_min .9260
_exptl_absorpt_correction_type numerical
_exptl_absorpt_process_details 'XRED; Stoe & Cie, 1999'
_exptl_crystal_colour colorless
_exptl_crystal_density_diffrn 1.364
_exptl_crystal_density_meas ?
_exptl_crystal_description plate
_exptl_crystal_F_000 1984
_exptl_crystal_size_max .42
_exptl_crystal_size_mid .42
_exptl_crystal_size_min .026
_refine_diff_density_max .467
_refine_diff_density_min -.706
_refine_ls_abs_structure_details none
_refine_ls_extinction_method none
_refine_ls_goodness_of_fit_ref 1.38(2)
_refine_ls_hydrogen_treatment noref
_refine_ls_number_parameters 289
_refine_ls_number_reflns 1966
_refine_ls_R_factor_gt .046
_refine_ls_shift/su_max .0004
_refine_ls_structure_factor_coef F
_refine_ls_weighting_details \w=1/[\s^2^(Fo)+0.0003(Fo^2^)]
_refine_ls_weighting_scheme calc
_refine_ls_wR_factor_ref .042
_reflns_number_gt 1688
_reflns_number_total 4505
_reflns_threshold_expression 'refl observed if Fo > 3.99 \s(Fo)'
_cod_data_source_file jo9009084_si_001.cif
_cod_data_source_block HORA
_cod_depositor_comments
;
The following automatic conversions were performed:

'_exptl_crystal_density_meas' value 'not_measured' was changed to '?'
- the value is perceived as not measured.

Automatic conversion script
Id: cif_fix_values 3008 2015-01-20 13:52:24Z robertas 
;
_cod_original_sg_symbol_H-M 'P bca'
_cod_database_code 4024715

loop_
_symmetry_equiv_pos_as_xyz
+x,+y,+z
1/2-x,-y,1/2+z
1/2+x,1/2-y,-z
-x,1/2+y,1/2-z
-x,-y,-z
1/2+x,+y,1/2-z
1/2-x,1/2+y,+z
+x,1/2-y,1/2+z

loop_
_atom_site_label
_atom_site_fract_x
_atom_site_fract_y
_atom_site_fract_z
_atom_site_U_iso_or_equiv
_atom_site_occupancy
_atom_site_adp_type
N1 -.0056(3) .0294(3) .60929(13) .038(3) 1.00000 Uani
N2 -.0323(3) .0743(3) .56716(12) .035(3) 1.00000 Uani
N3 .1511(3) .0653(3) .56927(12) .030(3) 1.00000 Uani
N4 -.1652(4) .1161(3) .51160(13) .038(3) 1.00000 Uani
N5 .1730(3) -.0140(3) .64309(12) .039(3) 1.00000 Uani
C1 .1061(4) .0248(4) .61003(15) .034(3) 1.00000 Uani
C2 .0616(4) .0957(3) .54231(14) .031(3) 1.00000 Uani
C3 .0815(4) .1377(3) .49870(15) .039(3) 1.00000 Uani
C4 .1918(4) .1490(4) .48514(15) .039(3) 1.00000 Uani
C5 .2830(4) .1221(4) .51447(16) .039(3) 1.00000 Uani
C6 .2622(4) .0802(4) .55611(15) .039(3) 1.00000 Uani
C7 -.1492(4) .0846(4) .55469(15) .036(3) 1.00000 Uani
C8 -.2335(4) .0610(4) .58630(16) .040(3) 1.00000 Uani
C9 -.3445(4) .0699(4) .57154(18) .049(4) 1.00000 Uani
C10 -.3660(5) .1026(4) .5267(2) .052(4) 1.00000 Uani
C11 -.2747(5) .1245(4) .49866(17) .047(4) 1.00000 Uani
C12 .1324(4) -.0416(4) .69058(14) .042(3) 1.00000 Uani
C13 .0359(4) -.1175(4) .69019(14) .040(3) 1.00000 Uani
C14 .0418(5) -.2199(4) .66906(15) .047(3) 1.00000 Uani
C15 .2383(5) -.0747(5) .71600(16) .067(4) 1.00000 Uani
C16 .0878(5) .0514(4) .71371(17) .059(4) 1.00000 Uani
C17 .0618(5) -.2183(4) .61651(18) .067(4) 1.00000 Uani
C18 .1289(6) -.2873(5) .6911(3) .080(5) 1.00000 Uani
C19 -.0749(5) -.2660(5) .6779(2) .074(4) 1.00000 Uani
C01 -.0629(5) .3203(4) .65324(16) .051(4) 1.00000 Uani
S01 .03725(10) .34126(9) .60625(4) .0386(7) 1.00000 Uani
O01 .1161(3) .2626(3) .61058(12) .057(3) 1.00000 Uani
O02 -.0338(3) .3387(3) .56602(10) .064(3) 1.00000 Uani
O03 .0831(3) .4364(3) .61706(11) .051(2) 1.00000 Uani
F01 -.1180(3) .2361(3) .64833(12) .081(3) 1.00000 Uani
F02 -.1399(3) .3906(3) .65618(12) .089(3) 1.00000 Uani
F03 -.0101(3) .3155(3) .69369(10) .092(3) 1.00000 Uani
H05 .25368 -.02498 .63569 .05000 1.00000 Uiso
H3 .01809 .15829 .47869 .05000 1.00000 Uiso
H4 .20814 .17669 .45434 .05000 1.00000 Uiso
H5 .36194 .13393 .50448 .05000 1.00000 Uiso
H6 .32504 .06053 .57654 .05000 1.00000 Uiso
H8 -.21527 .03874 .61783 .05000 1.00000 Uiso
H9 -.40759 .05321 .59246 .05000 1.00000 Uiso
H10 -.44411 .11051 .51526 .05000 1.00000 Uiso
H11 -.29081 .14755 .46704 .05000 1.00000 Uiso
H131 .01599 -.12777 .72296 .05000 1.00000 Uiso
H132 -.02808 -.08515 .67435 .05000 1.00000 Uiso
H151 .21743 -.08910 .74824 .05000 1.00000 Uiso
H152 .26652 -.13414 .70095 .05000 1.00000 Uiso
H153 .29996 -.02621 .71624 .05000 1.00000 Uiso
H161 .02298 .07694 .69616 .05000 1.00000 Uiso
H162 .06425 .03693 .74567 .05000 1.00000 Uiso
H163 .14974 .09969 .71399 .05000 1.00000 Uiso
H171 -.00080 -.18269 .60183 .05000 1.00000 Uiso
H172 .13395 -.18447 .61041 .05000 1.00000 Uiso
H173 .06596 -.28402 .60301 .05000 1.00000 Uiso
H181 .20425 -.25691 .68788 .05000 1.00000 Uiso
H182 .11010 -.29431 .72400 .05000 1.00000 Uiso
H183 .13306 -.35305 .67737 .05000 1.00000 Uiso
H191 -.09004 -.27010 .71137 .05000 1.00000 Uiso
H192 -.13511 -.22764 .66288 .05000 1.00000 Uiso
H193 -.07093 -.33170 .66430 .05000 1.00000 Uiso

loop_
_atom_site_aniso_label
_atom_site_aniso_U_11
_atom_site_aniso_U_22
_atom_site_aniso_U_33
_atom_site_aniso_U_12
_atom_site_aniso_U_13
_atom_site_aniso_U_23
N1 .043(3) .039(3) .032(3) .0030(18) .0007(19) .0083(19)
N2 .038(3) .033(3) .0327(19) -.001(2) .0006(19) .0055(16)
N3 .035(3) .026(3) .0295(19) .0002(18) .0052(18) .0018(17)
N4 .044(3) .032(3) .039(3) .0038(19) -.0089(19) .0005(19)
N5 .038(3) .045(3) .033(3) .0044(19) .0052(17) .0133(19)
C1 .045(3) .031(3) .027(3) .002(3) .002(3) .006(3)
C2 .039(3) .024(3) .031(3) .004(3) .001(3) -.0031(19)
C3 .055(4) .028(3) .033(3) .004(3) .004(3) .000(2)
C4 .055(3) .034(3) .027(3) .002(3) .008(3) .002(3)
C5 .040(3) .038(3) .038(3) -.001(3) .011(3) .003(3)
C6 .044(3) .030(3) .042(3) .002(3) .002(3) .001(3)
C7 .043(3) .025(3) .039(3) .003(3) .001(3) -.005(3)
C8 .036(3) .039(3) .046(3) .001(3) -.000(3) .002(3)
C9 .049(4) .041(4) .058(4) .001(3) .004(3) -.003(3)
C10 .045(4) .040(4) .071(4) .008(3) -.016(3) -.010(3)
C11 .057(4) .040(4) .045(3) .007(3) -.010(3) -.004(3)
C12 .052(3) .047(4) .027(3) .001(3) .002(3) .008(3)
C13 .050(3) .043(3) .028(3) .002(3) .006(3) .008(3)
C14 .058(3) .038(3) .044(3) .002(3) .006(3) .004(3)
C15 .077(4) .082(5) .041(3) -.014(4) -.004(3) .019(4)
C16 .079(4) .056(4) .043(3) -.005(3) .010(3) -.003(3)
C17 .093(5) .052(4) .055(4) -.012(4) .012(3) -.012(3)
C18 .098(5) .053(4) .090(5) .023(4) -.003(4) .003(4)
C19 .086(5) .064(4) .073(4) -.013(4) .021(4) -.007(4)
C01 .062(4) .046(4) .045(3) -.009(4) .009(3) -.003(3)
S01 .0426(6) .0441(7) .0291(6) .0008(7) .0018(6) .0018(6)
O01 .060(3) .049(3) .062(3) .0145(18) .0019(18) -.0027(19)
O02 .066(3) .093(3) .0323(17) -.003(3) -.0118(18) .0021(18)
O03 .0524(19) .040(2) .061(3) -.0074(17) -.0023(16) .0029(17)
F01 .079(3) .068(3) .097(3) -.026(2) .0273(19) .0007(19)
F02 .079(3) .075(3) .113(3) .022(2) .049(3) .008(2)
F03 .116(3) .127(4) .0335(16) -.019(3) .0094(17) .0049(19)

loop_
_atom_type_symbol
_atom_type_scat_source
_atom_type_scat_dispersion_real
_atom_type_scat_dispersion_imag
C Int._Tables_Vol_IV_Tables_2.2B_and_2.3.1 .002 .002
H Int._Tables_Vol_IV_Tables_2.2B_and_2.3.1 0 0
N Int._Tables_Vol_IV_Tables_2.2B_and_2.3.1 .004 .003
O Int._Tables_Vol_IV_Tables_2.2B_and_2.3.1 .008 .006
F Int._Tables_Vol_IV_Tables_2.2B_and_2.3.1 .014 .01
S Int._Tables_Vol_IV_Tables_2.2B_and_2.3.1 .11 .124

loop_
_geom_angle_atom_site_label_1
_geom_angle_atom_site_label_2
_geom_angle_atom_site_label_3
_geom_angle_site_symmetry_1
_geom_angle_site_symmetry_2
_geom_angle_site_symmetry_3
_geom_angle
N2 N1 C1 . . . 105.1(4)
N1 N2 C2 . . . 111.9(4)
N1 N2 C7 . . . 118.6(4)
C2 N2 C7 . . . 129.3(4)
C1 N3 C2 . . . 107.8(4)
C1 N3 C6 . . . 130.4(4)
C2 N3 C6 . . . 121.8(4)
C7 N4 C11 . . . 114.9(4)
C1 N5 C12 . . . 124.1(4)
N1 C1 N3 . . . 110.1(4)
N1 C1 N5 . . . 127.9(4)
N3 C1 N5 . . . 121.9(4)
N2 C2 N3 . . . 105.1(4)
N2 C2 C3 . . . 134.6(4)
N3 C2 C3 . . . 120.3(4)
C2 C3 C4 . . . 117.5(4)
C3 C4 C5 . . . 121.4(4)
C4 C5 C6 . . . 120.3(5)
N3 C6 C5 . . . 118.6(4)
N2 C7 N4 . . . 113.8(4)
N2 C7 C8 . . . 120.0(4)
N4 C7 C8 . . . 126.2(4)
C7 C8 C9 . . . 117.0(5)
C8 C9 C10 . . . 119.2(5)
C9 C10 C11 . . . 118.3(5)
N4 C11 C10 . . . 124.4(5)
N5 C12 C13 . . . 113.5(4)
N5 C12 C15 . . . 104.8(4)
N5 C12 C16 . . . 107.3(4)
C13 C12 C15 . . . 114.0(4)
C13 C12 C16 . . . 108.2(4)
C15 C12 C16 . . . 108.7(4)
C12 C13 C14 . . . 126.1(4)
C13 C14 C17 . . . 112.8(4)
C13 C14 C18 . . . 114.9(5)
C13 C14 C19 . . . 105.8(4)
C17 C14 C18 . . . 108.6(5)
C17 C14 C19 . . . 107.9(5)
C18 C14 C19 . . . 106.5(5)
S01 C01 F01 . . . 111.9(4)
S01 C01 F02 . . . 112.1(4)
S01 C01 F03 . . . 111.1(4)
F01 C01 F02 . . . 107.7(5)
F01 C01 F03 . . . 106.2(5)
F02 C01 F03 . . . 107.5(4)
C01 S01 O01 . . . 103.7(3)
C01 S01 O02 . . . 102.8(3)
C01 S01 O03 . . . 102.9(3)
O01 S01 O02 . . . 115.6(3)
O01 S01 O03 . . . 114.82(19)
O02 S01 O03 . . . 114.6(3)

loop_
_geom_bond_atom_site_label_1
_geom_bond_atom_site_label_2
_geom_bond_site_symmetry_1
_geom_bond_site_symmetry_2
_geom_bond_distance
N1 N2 . . 1.394(5)
N1 C1 . . 1.312(6)
N2 C2 . . 1.345(6)
N2 C7 . . 1.425(6)
N3 C1 . . 1.400(6)
N3 C2 . . 1.370(6)
N3 C6 . . 1.372(6)
N4 C7 . . 1.325(6)
N4 C11 . . 1.343(7)
N5 C1 . . 1.342(6)
N5 C12 . . 1.495(6)
C2 C3 . . 1.399(6)
C3 C4 . . 1.360(7)
C4 C5 . . 1.411(7)
C5 C6 . . 1.350(7)
C7 C8 . . 1.382(7)
C8 C9 . . 1.375(7)
C9 C10 . . 1.389(8)
C10 C11 . . 1.373(8)
C12 C13 . . 1.536(7)
C12 C15 . . 1.511(7)
C12 C16 . . 1.527(7)
C13 C14 . . 1.527(7)
C14 C17 . . 1.530(7)
C14 C18 . . 1.515(8)
C14 C19 . . 1.528(8)
C01 S01 . . 1.814(5)
C01 F01 . . 1.327(7)
C01 F02 . . 1.321(7)
C01 F03 . . 1.320(6)
S01 O01 . . 1.424(4)
S01 O02 . . 1.427(4)
S01 O03 . . 1.441(4)

loop_
_geom_torsion_atom_site_label_1
_geom_torsion_atom_site_label_2
_geom_torsion_atom_site_label_3
_geom_torsion_atom_site_label_4
_geom_torsion_site_symmetry_1
_geom_torsion_site_symmetry_2
_geom_torsion_site_symmetry_3
_geom_torsion_site_symmetry_4
_geom_torsion
C1 N1 N2 C2 . . . . .7(5)
C1 N1 N2 C7 . . . . 176.2(4)
N2 N1 C1 N3 . . . . -.3(5)
N2 N1 C1 N5 . . . . -178.7(5)
N1 N2 C2 N3 . . . . -.9(5)
N1 N2 C2 C3 . . . . 178.4(5)
C7 N2 C2 N3 . . . . -175.8(4)
C7 N2 C2 C3 . . . . 3.6(8)
N1 N2 C7 N4 . . . . -171.5(4)
N1 N2 C7 C8 . . . . 7.5(6)
C2 N2 C7 N4 . . . . 3.1(7)
C2 N2 C7 C8 . . . . -177.9(5)
C2 N3 C1 N1 . . . . -.3(5)
C2 N3 C1 N5 . . . . 178.3(4)
C6 N3 C1 N1 . . . . 176.5(5)
C6 N3 C1 N5 . . . . -4.9(7)
C1 N3 C2 N2 . . . . .7(5)
C1 N3 C2 C3 . . . . -178.7(4)
C6 N3 C2 N2 . . . . -176.4(4)
C6 N3 C2 C3 . . . . 4.1(6)
C1 N3 C6 C5 . . . . -179.4(5)
C2 N3 C6 C5 . . . . -3.0(7)
C11 N4 C7 N2 . . . . 178.7(4)
C11 N4 C7 C8 . . . . -.3(7)
C7 N4 C11 C10 . . . . -.2(7)
C12 N5 C1 N1 . . . . -13.2(7)
C12 N5 C1 N3 . . . . 168.5(4)
C1 N5 C12 C13 . . . . 58.8(6)
C1 N5 C12 C15 . . . . -176.1(5)
C1 N5 C12 C16 . . . . -60.7(6)
N2 C2 C3 C4 . . . . 179.1(5)
N3 C2 C3 C4 . . . . -1.6(6)
C2 C3 C4 C5 . . . . -1.9(7)
C3 C4 C5 C6 . . . . 3.0(7)
C4 C5 C6 N3 . . . . -.6(7)
N2 C7 C8 C9 . . . . -178.1(5)
N4 C7 C8 C9 . . . . .8(8)
C7 C8 C9 C10 . . . . -.7(8)
C8 C9 C10 C11 . . . . .3(8)
C9 C10 C11 N4 . . . . .2(8)
N5 C12 C13 C14 . . . . 59.0(6)
C15 C12 C13 C14 . . . . -60.9(6)
C16 C12 C13 C14 . . . . 178.0(4)
C12 C13 C14 C17 . . . . -62.6(6)
C12 C13 C14 C18 . . . . 62.6(6)
C12 C13 C14 C19 . . . . 179.8(5)
F01 C01 S01 O01 . . . . -62.4(4)
F01 C01 S01 O02 . . . . 58.3(4)
F01 C01 S01 O03 . . . . 177.6(4)
F02 C01 S01 O01 . . . . 176.4(4)
F02 C01 S01 O02 . . . . -62.8(4)
F02 C01 S01 O03 . . . . 56.5(4)
F03 C01 S01 O01 . . . . 56.1(4)
F03 C01 S01 O02 . . . . 176.9(4)
F03 C01 S01 O03 . . . . -63.8(4)

loop_
_cod_related_entry_id
_cod_related_entry_database
_cod_related_entry_code
1 ChemSpider 30659008
